data_4330569
loop_
_publ_author_name
'Sarath Wanniarachchi'
'Brendan J. Liddle'
'Brandon Kizer'
'Jeewantha S. Hewage'
'Sergey V. Lindeman'
'James R. Gardinier'

_publ_contact_author_name
;
;
_publ_section_title
;
 Syntheses and Electronic Properties of Rhodium(III) Complexes Bearing a
 Redox-Active Ligand
;
_journal_name_full 'Inorganic Chemistry'
_journal_page_first 10572
_journal_page_last 10580
_journal_paper_doi 10.1021/ic300772h
_journal_volume 51
_journal_year 2012
_chemical_formula_moiety 'C42 H35 N8 Rh, 2(C F3 O3 S), 0.5(C4 H8 O), 0.5(C4 H10 O), 0.37(O)'
_chemical_formula_sum 'C48 H44 F6 N8 O7.37 Rh S2'
_chemical_formula_weight 1131.86
_chemical_name_systematic
;
 ? 
;
_space_group_crystal_system triclinic
_space_group_IT_number 2
_space_group_name_Hall '-P 1'
_space_group_name_H-M_alt 'P -1'
_symmetry_space_group_name_Hall '-P 1'
_symmetry_space_group_name_H-M 'P -1'
_atom_sites_solution_hydrogens geom
_atom_sites_solution_primary direct
_atom_sites_solution_secondary difmap
_audit_creation_date 2011-09-15
_audit_creation_method
;
  Olex2 1.1
  (compiled 2011.09.07 svn.r1971, GUI svn.r3853)
;
_cell_angle_alpha 101.271(3)
_cell_angle_beta 94.018(3)
_cell_angle_gamma 94.028(3)
_cell_formula_units_Z 2
_cell_length_a 9.1543(3)
_cell_length_b 11.7994(5)
_cell_length_c 22.4495(9)
_cell_measurement_reflns_used 10302
_cell_measurement_temperature 101.7
_cell_measurement_theta_max 73.9603
_cell_measurement_theta_min 3.8309
_cell_volume 2363.53(16)
_computing_cell_refinement
;
CrysAlisPro, Agilent Technologies,
Version 1.171.34.46 (release 25-11-2010 CrysAlis171 .NET)
(compiled Nov 25 2010,17:55:46)
;
_computing_data_collection
;
CrysAlisPro, Agilent Technologies,
Version 1.171.34.46 (release 25-11-2010 CrysAlis171 .NET)
(compiled Nov 25 2010,17:55:46)
;
_computing_data_reduction
;
CrysAlisPro, Agilent Technologies,
Version 1.171.34.46 (release 25-11-2010 CrysAlis171 .NET)
(compiled Nov 25 2010,17:55:46)
;
_computing_molecular_graphics
;
O. V. Dolomanov, L. J. Bourhis, R. J. Gildea, J. A. K. Howard and H. Puschmann,
OLEX2: a complete structure solution, refinement and analysis program.
J. Appl. Cryst. (2009). 42, 339-341.
;
_computing_publication_material
;
O. V. Dolomanov, L. J. Bourhis, R. J. Gildea, J. A. K. Howard and H. Puschmann,
OLEX2: a complete structure solution, refinement and analysis program.
J. Appl. Cryst. (2009). 42, 339-341.
;
_computing_structure_refinement
;
olex2.refine (L.J. Bourhis, O.V. Dolomanov, R.J. Gildea, J.A.K. Howard,
H. Puschmann, in preparation, 2011)
;
_computing_structure_solution 'smtbx-flip (Bourhis, 2008)'
_diffrn_ambient_temperature 101.7
_diffrn_detector_area_resol_mean 10.3756
_diffrn_measured_fraction_theta_full 0.991
_diffrn_measured_fraction_theta_max 0.977
_diffrn_measurement_details
;
  1 omega -111.00  -15.00   1.0000    5.0000
omega____ theta____ kappa____ phi______ frames
    -      -40.5237  -37.0000   60.0000 96

  2 omega  -63.00   35.00   1.0000    5.0000
omega____ theta____ kappa____ phi______ frames
    -      -40.5237   37.0000 -120.0000 98

  3 omega  -90.00   -6.00   1.0000    5.0000
omega____ theta____ kappa____ phi______ frames
    -      -40.5237  125.0000  -30.0000 84

  4 omega   32.00   57.00   1.0000    5.0000
omega____ theta____ kappa____ phi______ frames
    -       40.5237   37.0000  -30.0000 25

  5 omega   40.00   88.00   1.0000    5.0000
omega____ theta____ kappa____ phi______ frames
    -       40.5237 -125.0000  -90.0000 48

  6 omega   59.00  105.00   1.0000    5.0000
omega____ theta____ kappa____ phi______ frames
    -       40.5237   37.0000  -30.0000 46

  7 omega   34.00   77.00   1.0000   15.0000
omega____ theta____ kappa____ phi______ frames
    -      107.0378  -45.0000 -120.0000 43

  8 omega   41.00   75.00   1.0000   15.0000
omega____ theta____ kappa____ phi______ frames
    -      107.0378  -45.0000 -180.0000 34

  9 omega   67.00  178.00   1.0000   15.0000
omega____ theta____ kappa____ phi______ frames
    -      107.0378   15.0000  120.0000 111

 10 omega   99.00  162.00   1.0000   15.0000
omega____ theta____ kappa____ phi______ frames
    -      107.0378   45.0000  150.0000 63

 11 omega  103.00  165.00   1.0000   15.0000
omega____ theta____ kappa____ phi______ frames
    -      107.0378  125.0000  150.0000 62

 12 omega   35.00  113.00   1.0000   15.0000
omega____ theta____ kappa____ phi______ frames
    -      107.0378 -113.0000   -1.0000 78

 13 omega   84.00  158.00   1.0000   15.0000
omega____ theta____ kappa____ phi______ frames
    -      107.0378   45.0000 -150.0000 74

 14 omega   34.00   67.00   1.0000   15.0000
omega____ theta____ kappa____ phi______ frames
    -      107.0378  -45.0000  120.0000 33

 15 omega   43.00  121.00   1.0000   15.0000
omega____ theta____ kappa____ phi______ frames
    -      107.0378  -77.0000  120.0000 78

 16 omega   32.00   77.00   1.0000   15.0000
omega____ theta____ kappa____ phi______ frames
    -      107.0378  -45.0000   60.0000 45

 17 omega   47.00   77.00   1.0000   15.0000
omega____ theta____ kappa____ phi______ frames
    -      107.0378  -45.0000  -60.0000 30

 18 omega   34.00  116.00   1.0000   15.0000
omega____ theta____ kappa____ phi______ frames
    -      107.0378 -113.0000  104.0000 82

 19 omega   33.00  116.00   1.0000   15.0000
omega____ theta____ kappa____ phi______ frames
    -      107.0378 -131.0000  -52.0000 83

 20 omega -121.00    0.00   1.0000    5.0000
omega____ theta____ kappa____ phi______ frames
    -      -40.5237  -22.0000  -79.0000 121

 21 omega  -96.00   -2.00   1.0000    5.0000
omega____ theta____ kappa____ phi______ frames
    -      -40.5237  125.0000 -120.0000 94

 22 omega -119.00   -7.00   1.0000    5.0000
omega____ theta____ kappa____ phi______ frames
    -      -40.5237  -77.0000 -150.0000 112

 23 omega    1.00   28.00   1.0000    5.0000
omega____ theta____ kappa____ phi______ frames
    -       40.5237   92.0000   22.0000 27

 24 omega  -38.00   74.00   1.0000    5.0000
omega____ theta____ kappa____ phi______ frames
    -       40.5237  -77.0000   90.0000 112

 25 omega -140.00  -28.00   1.0000   15.0000
omega____ theta____ kappa____ phi______ frames
    -      -61.5000  -77.0000  150.0000 112

 26 omega -139.00  -93.00   1.0000   15.0000
omega____ theta____ kappa____ phi______ frames
    -      -61.5000  -75.0000  -80.0000 46

 27 omega -140.00  -28.00   1.0000   15.0000
omega____ theta____ kappa____ phi______ frames
    -      -61.5000  -76.0000   45.0000 112

 28 omega   79.00  178.00   1.0000   15.0000
omega____ theta____ kappa____ phi______ frames
    -      107.0378   45.0000 -120.0000 99

 29 omega   29.00  116.00   1.0000   15.0000
omega____ theta____ kappa____ phi______ frames
    -      107.0378 -113.0000  104.0000 87

 30 omega   46.00  178.00   1.0000   15.0000
omega____ theta____ kappa____ phi______ frames
    -      107.0378   15.0000    0.0000 132

 31 omega   73.00  178.00   1.0000   15.0000
omega____ theta____ kappa____ phi______ frames
    -      107.0378   77.0000  -30.0000 105

 32 omega   73.00  178.00   1.0000   15.0000
omega____ theta____ kappa____ phi______ frames
    -      107.0378   77.0000  120.0000 105

 33 omega   79.00  164.00   1.0000   15.0000
omega____ theta____ kappa____ phi______ frames
    -      107.0378   45.0000 -180.0000 85

 34 omega   73.00  178.00   1.0000   15.0000
omega____ theta____ kappa____ phi______ frames
    -      107.0378   77.0000   30.0000 105
;
_diffrn_measurement_device_type 'SuperNova, Dual, Cu at zero, Atlas'
_diffrn_measurement_method '\w scans'
_diffrn_orient_matrix_UB_11 -0.1675564000
_diffrn_orient_matrix_UB_12 0.0073531000
_diffrn_orient_matrix_UB_13 -0.0017663000
_diffrn_orient_matrix_UB_21 0.0221987000
_diffrn_orient_matrix_UB_22 0.1307533000
_diffrn_orient_matrix_UB_23 0.0002976000
_diffrn_orient_matrix_UB_31 -0.0101994000
_diffrn_orient_matrix_UB_32 -0.0265451000
_diffrn_orient_matrix_UB_33 -0.0702080000
_diffrn_radiation_monochromator mirror
_diffrn_radiation_type 'Cu K\a'
_diffrn_radiation_wavelength 1.5418
_diffrn_reflns_av_R_equivalents 0.0539
_diffrn_reflns_av_unetI/netI 0.0453
_diffrn_reflns_limit_h_max 11
_diffrn_reflns_limit_h_min -11
_diffrn_reflns_limit_k_max 14
_diffrn_reflns_limit_k_min -14
_diffrn_reflns_limit_l_max 24
_diffrn_reflns_limit_l_min -27
_diffrn_reflns_number 36987
_diffrn_reflns_theta_full 72.00
_diffrn_reflns_theta_max 74.13
_diffrn_reflns_theta_min 3.83
_diffrn_source 'SuperNova (Cu) x-ray Source'
_exptl_absorpt_coefficient_mu 4.501
_exptl_absorpt_correction_T_max 0.924
_exptl_absorpt_correction_T_min 0.498
_exptl_absorpt_correction_type gaussian
_exptl_absorpt_process_details
;
CrysAlisPro, Agilent Technologies,
Version 1.171.34.46 (release 25-11-2010 CrysAlis171 .NET)
(compiled Nov 25 2010,17:55:46)
numerical absorption correction based on gaussian integration over
            a multifaceted crystal model
;
_exptl_crystal_colour brown
_exptl_crystal_colour_primary brown
_exptl_crystal_density_diffrn 1.590
_exptl_crystal_description plate
_exptl_crystal_F_000 1156
_exptl_crystal_size_max 0.2268
_exptl_crystal_size_mid 0.1315
_exptl_crystal_size_min 0.0172
_refine_diff_density_max 1.800
_refine_diff_density_min -0.696
_refine_diff_density_rms 0.082
_refine_ls_extinction_method none
_refine_ls_goodness_of_fit_ref 1.017
_refine_ls_hydrogen_treatment constr
_refine_ls_matrix_type full
_refine_ls_number_parameters 680
_refine_ls_number_reflns 9383
_refine_ls_number_restraints 19
_refine_ls_restrained_S_all 1.019
_refine_ls_R_factor_all 0.0574
_refine_ls_R_factor_gt 0.0440
_refine_ls_shift/su_max 0.003
_refine_ls_shift/su_mean 0.000
_refine_ls_structure_factor_coef Fsqd
_refine_ls_weighting_details 'calc w=1/[\s^2^(Fo^2^)+(0.0540P)^2^+3.0789P] where P=(Fo^2^+2Fc^2^)/3'
_refine_ls_weighting_scheme calc
_refine_ls_wR_factor_gt 0.1052
_refine_ls_wR_factor_ref 0.1143
_reflns_number_gt 7784
_reflns_number_total 9383
_reflns_threshold_expression >2sigma(I)
_cod_data_source_file ic300772h_si_003_12.cif
_cod_data_source_block 10_gard12d
_cod_original_cell_volume 2363.52(16)
_cod_database_code 4330569
_chemical_oxdiff_formula 'C45 N8 H35 O6 F6 S2 Rh'
_reflns_odcompleteness_completeness 99.96
_reflns_odcompleteness_iscentric 1
_reflns_odcompleteness_theta 66.97

loop_
_space_group_symop_id
_space_group_symop_operation_xyz
1 'x, y, z'
2 '-x, -y, -z'

loop_
_atom_site_label
_atom_site_type_symbol
_atom_site_fract_x
_atom_site_fract_y
_atom_site_fract_z
_atom_site_U_iso_or_equiv
_atom_site_adp_type
_atom_site_occupancy
_atom_site_symmetry_multiplicity
_atom_site_calc_flag
_atom_site_refinement_flags
_atom_site_disorder_assembly
_atom_site_disorder_group
Rh1 Rh -0.00241(3) 0.09016(2) 0.282503(11) 0.02487(8) Uani 1 1 d . . .
N1 N -0.0294(3) 0.0205(3) 0.19269(13) 0.0291(6) Uani 1 1 d . . .
N11 N -0.1879(3) 0.1714(2) 0.27365(13) 0.0257(6) Uani 1 1 d . . .
N12 N -0.2464(3) 0.1903(2) 0.21927(13) 0.0266(6) Uani 1 1 d . . .
N21 N 0.1788(3) 0.0050(3) 0.28804(14) 0.0305(6) Uani 1 1 d . . .
N22 N 0.2025(3) -0.0942(3) 0.24837(14) 0.0311(6) Uani 1 1 d . . .
N31 N 0.0224(3) 0.1634(2) 0.36966(13) 0.0260(6) Uani 1 1 d . . .
N32 N 0.1284(3) 0.2374(3) 0.27853(13) 0.0275(6) Uani 1 1 d . . .
N33 N -0.1209(3) -0.0334(2) 0.31784(13) 0.0260(6) Uani 1 1 d . . .
C1 C -0.0751(4) 0.0869(3) 0.15138(16) 0.0280(7) Uani 1 1 d . . .
C2 C -0.1729(3) 0.1735(3) 0.16466(16) 0.0272(7) Uani 1 1 d . . .
C3 C -0.2111(4) 0.2424(3) 0.12277(16) 0.0294(7) Uani 1 1 d . . .
H3 H -0.2737 0.3025 0.1340 0.035 Uiso 1 1 calc R . .
C4 C -0.1600(4) 0.2252(3) 0.06533(16) 0.0301(7) Uani 1 1 d . . .
C5 C -0.0615(4) 0.1405(3) 0.05206(16) 0.0315(7) Uani 1 1 d . . .
H5 H -0.0228 0.1276 0.0134 0.038 Uiso 1 1 calc R . .
C6 C -0.0194(4) 0.0755(3) 0.09367(16) 0.0303(7) Uani 1 1 d . . .
H6 H 0.0502 0.0204 0.0832 0.036 Uiso 1 1 calc R . .
C7 C -0.2091(5) 0.2940(4) 0.01887(18) 0.0403(9) Uani 1 1 d . . .
H7a H -0.2696 0.2428 -0.0148 0.060 Uiso 1 1 calc R . .
H7b H -0.1228 0.3282 0.0032 0.060 Uiso 1 1 calc R . .
H7c H -0.2668 0.3559 0.0380 0.060 Uiso 1 1 calc R . .
C11 C -0.2856(4) 0.2002(3) 0.31421(17) 0.0299(7) Uani 1 1 d . . .
H11 H -0.2736 0.1949 0.3559 0.036 Uiso 1 1 calc R . .
C12 C -0.4077(4) 0.2389(3) 0.28636(17) 0.0324(8) Uani 1 1 d . . .
H12 H -0.4925 0.2651 0.3050 0.039 Uiso 1 1 calc R . .
C13 C -0.3807(4) 0.2317(3) 0.22705(17) 0.0324(8) Uani 1 1 d . . .
H13 H -0.4444 0.2520 0.1963 0.039 Uiso 1 1 calc R . .
C21 C 0.2982(4) 0.0325(4) 0.32703(19) 0.0419(10) Uani 1 1 d . . .
H21 H 0.3120 0.0980 0.3597 0.050 Uiso 1 1 calc R . .
C22 C 0.3994(4) -0.0485(4) 0.3131(2) 0.0496(12) Uani 1 1 d . . .
H22 H 0.4932 -0.0491 0.3339 0.060 Uiso 1 1 calc R . .
C23 C 0.3373(4) -0.1269(4) 0.2635(2) 0.0427(10) Uani 1 1 d . . .
H23 H 0.3806 -0.1929 0.2431 0.051 Uiso 1 1 calc R . .
C31 C -0.0069(4) -0.0956(3) 0.17156(16) 0.0283(7) Uani 1 1 d . . .
C32 C 0.0985(4) -0.1532(3) 0.19990(16) 0.0292(7) Uani 1 1 d . . .
C33 C 0.1100(4) -0.2724(3) 0.18022(17) 0.0301(7) Uani 1 1 d . . .
H33 H 0.1793 -0.3097 0.2014 0.036 Uiso 1 1 calc R . .
C34 C 0.0231(4) -0.3367(3) 0.13084(17) 0.0330(8) Uani 1 1 d . . .
C35 C -0.0805(4) -0.2789(3) 0.10153(17) 0.0326(8) Uani 1 1 d . . .
H35 H -0.1410 -0.3207 0.0670 0.039 Uiso 1 1 calc R . .
C36 C -0.0959(4) -0.1637(3) 0.12169(16) 0.0299(7) Uani 1 1 d . . .
H36 H -0.1691 -0.1282 0.1014 0.036 Uiso 1 1 calc R . .
C37 C 0.0339(5) -0.4646(3) 0.11061(19) 0.0395(9) Uani 1 1 d . . .
H37a H -0.0573 -0.5069 0.1175 0.059 Uiso 1 1 calc R . .
H37b H 0.1168 -0.4882 0.1340 0.059 Uiso 1 1 calc R . .
H37c H 0.0492 -0.4821 0.0671 0.059 Uiso 1 1 calc R . .
C41 C -0.0430(4) 0.1099(3) 0.40916(16) 0.0270(7) Uani 1 1 d . . .
C42 C -0.0369(4) 0.1642(3) 0.46995(16) 0.0286(7) Uani 1 1 d . . .
H42 H -0.0804 0.1258 0.4986 0.034 Uiso 1 1 calc R . .
C43 C 0.0340(4) 0.2767(3) 0.48900(16) 0.0281(7) Uani 1 1 d . . .
C44 C 0.0970(3) 0.3298(3) 0.44517(16) 0.0277(7) Uani 1 1 d . . .
H44 H 0.1434 0.4064 0.4566 0.033 Uiso 1 1 calc R . .
C45 C 0.0915(4) 0.2711(3) 0.38571(16) 0.0273(7) Uani 1 1 d . . .
C51 C 0.1562(4) 0.3111(3) 0.33382(16) 0.0292(7) Uani 1 1 d . . .
C52 C 0.2453(4) 0.4140(3) 0.34005(17) 0.0309(7) Uani 1 1 d . . .
H52 H 0.2640 0.4650 0.3786 0.037 Uiso 1 1 calc R . .
C53 C 0.3062(4) 0.4409(3) 0.28925(18) 0.0338(8) Uani 1 1 d . . .
H53 H 0.3657 0.5115 0.2925 0.041 Uiso 1 1 calc R . .
C54 C 0.2799(4) 0.3648(3) 0.23399(18) 0.0332(8) Uani 1 1 d . . .
H54 H 0.3227 0.3816 0.1990 0.040 Uiso 1 1 calc R . .
C55 C 0.1902(4) 0.2630(3) 0.22981(17) 0.0301(7) Uani 1 1 d . . .
H55 H 0.1723 0.2106 0.1917 0.036 Uiso 1 1 calc R . .
C61 C -0.1217(3) -0.0032(3) 0.38024(15) 0.0252(7) Uani 1 1 d . . .
C62 C -0.1990(4) -0.0733(3) 0.41184(16) 0.0292(7) Uani 1 1 d . . .
H62 H -0.2000 -0.0513 0.4548 0.035 Uiso 1 1 calc R . .
C63 C -0.2752(4) -0.1757(3) 0.38072(17) 0.0298(7) Uani 1 1 d . . .
H63 H -0.3281 -0.2248 0.4021 0.036 Uiso 1 1 calc R . .
C64 C -0.2730(4) -0.2051(3) 0.31845(16) 0.0291(7) Uani 1 1 d . . .
H64 H -0.3246 -0.2751 0.2963 0.035 Uiso 1 1 calc R . .
C65 C -0.1951(3) -0.1321(3) 0.28807(16) 0.0269(7) Uani 1 1 d . . .
H65 H -0.1945 -0.1528 0.2450 0.032 Uiso 1 1 calc R . .
C71 C 0.0430(4) 0.3356(3) 0.55368(16) 0.0294(7) Uani 1 1 d . . .
C72 C -0.0571(4) 0.3048(3) 0.59331(17) 0.0330(8) Uani 1 1 d . . .
H72 H -0.1352 0.2467 0.5782 0.040 Uiso 1 1 calc R . .
C73 C -0.0432(4) 0.3582(3) 0.65425(17) 0.0358(8) Uani 1 1 d . . .
H73 H -0.1116 0.3352 0.6805 0.043 Uiso 1 1 calc R . .
C74 C 0.0684(4) 0.4449(3) 0.67812(17) 0.0343(8) Uani 1 1 d . . .
C75 C 0.1669(4) 0.4759(3) 0.63855(18) 0.0376(8) Uani 1 1 d . . .
H75 H 0.2439 0.5349 0.6537 0.045 Uiso 1 1 calc R . .
C76 C 0.1555(4) 0.4228(3) 0.57737(17) 0.0356(8) Uani 1 1 d . . .
H76 H 0.2245 0.4457 0.5514 0.043 Uiso 1 1 calc R . .
C77 C 0.0825(5) 0.5026(4) 0.74414(18) 0.0431(10) Uani 1 1 d . . .
H77a H 0.1012 0.4449 0.7692 0.065 Uiso 1 1 calc R . .
H77b H -0.0087 0.5374 0.7546 0.065 Uiso 1 1 calc R . .
H77c H 0.1644 0.5631 0.7519 0.065 Uiso 1 1 calc R . .
S1 S 0.54739(9) 0.57498(8) 0.17147(4) 0.02962(18) Uani 1 1 d . . .
F1 F 0.5887(3) 0.5571(4) 0.05643(12) 0.0840(12) Uani 1 1 d . . .
F2 F 0.3633(3) 0.5320(5) 0.07412(14) 0.1134(18) Uani 1 1 d . . .
F3 F 0.4741(6) 0.7024(5) 0.0939(2) 0.1274(18) Uani 1 1 d . . .
O1 O 0.5607(3) 0.4531(2) 0.16346(15) 0.0469(7) Uani 1 1 d . . .
O2 O 0.4281(3) 0.6139(2) 0.20694(13) 0.0417(7) Uani 1 1 d . . .
O3 O 0.6828(3) 0.6472(3) 0.18585(13) 0.0439(7) Uani 1 1 d . . .
C8 C 0.4897(6) 0.5917(6) 0.0949(2) 0.0652(15) Uani 1 1 d . . .
S2 S 0.51946(17) 0.17864(15) 0.48255(8) 0.0390(5) Uani 0.732(5) 1 d PD A 1
F4 F 0.4964(7) 0.3504(5) 0.4281(2) 0.087(2) Uani 0.732(5) 1 d PD A 1
F5 F 0.6970(5) 0.3710(5) 0.4931(4) 0.0647(17) Uani 0.732(5) 1 d PD A 1
F6 F 0.4927(6) 0.3967(5) 0.5294(3) 0.0841(16) Uani 0.732(5) 1 d PD A 1
O4 O 0.5913(12) 0.1214(9) 0.4341(4) 0.059(3) Uani 0.732(5) 1 d PD A 1
O5 O 0.3604(4) 0.1694(5) 0.4756(2) 0.0508(12) Uani 0.732(5) 1 d PD A 1
O6 O 0.5810(7) 0.1704(7) 0.5426(3) 0.0662(18) Uani 0.732(5) 1 d PD A 1
C9B C 0.5427(9) 0.3119(7) 0.4784(4) 0.0418(9) Uiso 0.732(5) 1 d PD A 1
S2A S 0.5542(6) 0.3335(4) 0.4875(2) 0.0418(9) Uiso 0.268(5) 1 d PD A 2
F4A F 0.583(3) 0.1296(17) 0.4263(8) 0.051(6) Uiso 0.268(5) 1 d PD A 2
F5A F 0.3897(11) 0.1280(8) 0.4815(5) 0.040(3) Uiso 0.268(5) 1 d PD A 2
F6A F 0.6068(14) 0.1425(11) 0.5267(6) 0.047(4) Uiso 0.268(5) 1 d PD A 2
O4A O 0.4590(18) 0.3667(17) 0.4454(7) 0.079(7) Uiso 0.268(5) 1 d PD A 2
O5A O 0.7082(12) 0.3428(15) 0.4779(9) 0.047(5) Uiso 0.268(5) 1 d PD A 2
O6A O 0.520(2) 0.3723(15) 0.5504(5) 0.075(6) Uiso 0.268(5) 1 d PD A 2
C9A C 0.5346(17) 0.1951(11) 0.4768(8) 0.0390(5) Uani 0.268(5) 1 d PD A 2
O7 O 0.3588(15) 0.1464(12) 0.1138(7) 0.093(5) Uiso 0.50 1 d P C 2
C5S C 0.3849(17) 0.0302(14) 0.1171(7) 0.084(4) Uiso 0.50 1 d P C 2
H5Sa H 0.4430 0.0244 0.1551 0.100 Uiso 0.50 1 calc PR C 2
H5Sb H 0.2934 -0.0222 0.1112 0.100 Uiso 0.50 1 calc PR C 2
C6S C 0.459(3) 0.015(2) 0.0709(11) 0.149(8) Uiso 0.50 1 d P C 2
H6Sa H 0.4492 -0.0668 0.0494 0.179 Uiso 0.50 1 calc PR C 2
H6Sb H 0.5644 0.0406 0.0825 0.179 Uiso 0.50 1 calc PR C 2
C7S C 0.385(3) 0.097(2) 0.0296(12) 0.151(9) Uiso 0.50 1 d P C 2
H7Sa H 0.4518 0.1099 -0.0017 0.181 Uiso 0.50 1 calc PR C 2
H7Sb H 0.2922 0.0562 0.0082 0.181 Uiso 0.50 1 calc PR C 2
C8S C 0.3564(18) 0.2001(16) 0.0619(7) 0.088(4) Uiso 0.50 1 d P C 2
H8Sa H 0.2595 0.2253 0.0502 0.106 Uiso 0.50 1 calc PR C 2
H8Sb H 0.4358 0.2627 0.0642 0.106 Uiso 0.50 1 calc PR C 2
O7B O 0.3637(10) 0.1214(9) 0.1222(4) 0.049(2) Uiso 0.50 1 d P B 1
C1S C 0.3764(11) 0.0035(9) 0.1403(5) 0.052(2) Uiso 0.50 1 d P B 1
H1Sa H 0.3581 0.0115 0.1838 0.062 Uiso 0.50 1 calc PR B 1
H1Sb H 0.2984 -0.0525 0.1162 0.062 Uiso 0.50 1 calc PR B 1
C2S C 0.5137(12) -0.0429(10) 0.1318(5) 0.066(3) Uiso 0.50 1 d P B 1
H2Sa H 0.5931 0.0190 0.1450 0.099 Uiso 0.50 1 calc PR B 1
H2Sb H 0.5183 -0.0767 0.0885 0.099 Uiso 0.50 1 calc PR B 1
H2Sc H 0.5246 -0.1031 0.1559 0.099 Uiso 0.50 1 calc PR B 1
C3S C 0.3796(13) 0.1212(11) 0.0590(6) 0.057(3) Uiso 0.50 1 d P B 1
H3Sa H 0.3103 0.0600 0.0332 0.069 Uiso 0.50 1 calc PR B 1
H3Sb H 0.4807 0.1045 0.0494 0.069 Uiso 0.50 1 calc PR B 1
C4S C 0.3473(11) 0.2417(9) 0.0454(5) 0.052(2) Uiso 0.50 1 d P B 1
H4Sa H 0.3354 0.2366 0.0012 0.078 Uiso 0.50 1 calc PR B 1
H4Sb H 0.4293 0.2989 0.0632 0.078 Uiso 0.50 1 calc PR B 1
H4Sc H 0.2568 0.2656 0.0632 0.078 Uiso 0.50 1 calc PR B 1
O8 O 0.2061(8) -0.0347(6) 0.4387(3) 0.038(2) Uiso 0.373(10) 1 d P . .

loop_
_atom_site_aniso_label
_atom_site_aniso_U_11
_atom_site_aniso_U_22
_atom_site_aniso_U_33
_atom_site_aniso_U_23
_atom_site_aniso_U_13
_atom_site_aniso_U_12
Rh1 0.02185(12) 0.03024(14) 0.02362(13) 0.00549(10) 0.00137(9) 0.01027(9)
N1 0.0301(14) 0.0331(15) 0.0259(15) 0.0060(12) 0.0038(12) 0.0139(12)
N11 0.0246(13) 0.0320(15) 0.0228(14) 0.0091(12) 0.0026(11) 0.0085(11)
N12 0.0227(13) 0.0327(15) 0.0254(14) 0.0068(12) -0.0002(11) 0.0100(11)
N21 0.0267(14) 0.0341(16) 0.0291(15) 0.0002(13) 0.0007(12) 0.0117(12)
N22 0.0249(14) 0.0334(15) 0.0337(16) 0.0005(13) 0.0000(12) 0.0134(12)
N31 0.0207(12) 0.0307(14) 0.0283(15) 0.0074(12) -0.0005(11) 0.0123(11)
N32 0.0238(13) 0.0319(15) 0.0288(15) 0.0074(12) 0.0026(11) 0.0121(11)
N33 0.0238(13) 0.0289(14) 0.0270(14) 0.0068(12) 0.0024(11) 0.0111(11)
C1 0.0235(15) 0.0350(18) 0.0249(17) 0.0055(14) -0.0015(13) 0.0048(13)
C2 0.0225(15) 0.0346(18) 0.0244(17) 0.0063(14) 0.0005(13) 0.0033(13)
C3 0.0275(16) 0.0331(18) 0.0277(18) 0.0067(15) -0.0024(14) 0.0065(14)
C4 0.0316(17) 0.0339(18) 0.0241(17) 0.0068(15) -0.0025(14) 0.0011(14)
C5 0.0318(17) 0.0386(19) 0.0234(17) 0.0050(15) 0.0013(14) 0.0019(15)
C6 0.0245(15) 0.0401(19) 0.0268(17) 0.0069(15) 0.0017(13) 0.0069(14)
C7 0.045(2) 0.046(2) 0.032(2) 0.0129(18) -0.0010(17) 0.0078(18)
C11 0.0269(16) 0.0372(19) 0.0296(18) 0.0111(15) 0.0070(14) 0.0131(14)
C12 0.0267(16) 0.039(2) 0.036(2) 0.0133(16) 0.0068(15) 0.0130(14)
C13 0.0236(16) 0.042(2) 0.0329(19) 0.0077(16) -0.0009(14) 0.0151(15)
C21 0.0325(19) 0.047(2) 0.040(2) -0.0062(18) -0.0118(17) 0.0171(17)
C22 0.034(2) 0.054(3) 0.052(3) -0.010(2) -0.0164(19) 0.0237(19)
C23 0.0324(19) 0.046(2) 0.046(2) -0.0032(19) -0.0032(17) 0.0209(17)
C31 0.0256(15) 0.0350(18) 0.0266(17) 0.0071(14) 0.0079(13) 0.0109(14)
C32 0.0228(15) 0.0377(19) 0.0277(17) 0.0054(15) 0.0032(13) 0.0085(14)
C33 0.0265(16) 0.0335(18) 0.0326(19) 0.0079(15) 0.0078(14) 0.0096(14)
C34 0.0306(17) 0.0351(19) 0.035(2) 0.0072(16) 0.0108(15) 0.0039(14)
C35 0.0281(16) 0.040(2) 0.0286(18) 0.0045(16) 0.0065(14) 0.0017(15)
C36 0.0240(15) 0.0392(19) 0.0270(17) 0.0054(15) 0.0046(13) 0.0068(14)
C37 0.043(2) 0.035(2) 0.039(2) 0.0044(17) 0.0050(17) 0.0035(16)
C41 0.0253(15) 0.0303(17) 0.0272(17) 0.0067(14) 0.0013(13) 0.0117(13)
C42 0.0279(16) 0.0335(18) 0.0255(17) 0.0059(14) 0.0013(13) 0.0116(14)
C43 0.0249(15) 0.0324(17) 0.0266(17) 0.0028(14) -0.0013(13) 0.0111(13)
C44 0.0226(15) 0.0290(17) 0.0309(18) 0.0040(14) -0.0012(13) 0.0072(13)
C45 0.0244(15) 0.0287(17) 0.0297(18) 0.0066(14) -0.0005(13) 0.0104(13)
C51 0.0234(15) 0.0339(18) 0.0329(19) 0.0104(15) 0.0018(14) 0.0120(13)
C52 0.0262(16) 0.0319(18) 0.0356(19) 0.0070(15) 0.0010(14) 0.0107(14)
C53 0.0288(17) 0.0338(19) 0.041(2) 0.0129(16) 0.0017(15) 0.0055(14)
C54 0.0253(16) 0.042(2) 0.037(2) 0.0157(17) 0.0067(15) 0.0119(15)
C55 0.0240(15) 0.0382(19) 0.0302(18) 0.0088(15) 0.0039(14) 0.0108(14)
C61 0.0255(15) 0.0297(17) 0.0222(16) 0.0069(13) 0.0014(13) 0.0115(13)
C62 0.0302(16) 0.0337(18) 0.0246(17) 0.0062(14) -0.0005(13) 0.0113(14)
C63 0.0300(16) 0.0289(17) 0.0331(19) 0.0098(15) 0.0038(14) 0.0099(14)
C64 0.0274(16) 0.0305(17) 0.0289(18) 0.0042(14) -0.0013(14) 0.0086(13)
C65 0.0250(15) 0.0309(17) 0.0245(17) 0.0034(14) -0.0001(13) 0.0094(13)
C71 0.0304(17) 0.0306(17) 0.0272(18) 0.0036(14) -0.0019(14) 0.0124(14)
C72 0.0298(17) 0.0366(19) 0.0308(19) 0.0015(15) 0.0000(15) 0.0085(15)
C73 0.0338(18) 0.042(2) 0.0306(19) 0.0023(16) 0.0015(15) 0.0128(16)
C74 0.0397(19) 0.0332(19) 0.0294(19) 0.0021(15) -0.0037(15) 0.0169(15)
C75 0.042(2) 0.0328(19) 0.035(2) 0.0036(16) -0.0080(17) 0.0057(16)
C76 0.040(2) 0.0352(19) 0.0305(19) 0.0058(16) -0.0024(16) 0.0048(16)
C77 0.047(2) 0.046(2) 0.033(2) -0.0006(18) -0.0056(18) 0.0141(18)
S1 0.0293(4) 0.0337(4) 0.0269(4) 0.0067(3) 0.0008(3) 0.0096(3)
F1 0.0507(16) 0.164(4) 0.0285(13) 0.0082(18) 0.0050(12) -0.0168(19)
F2 0.0370(15) 0.254(6) 0.0441(17) 0.032(3) -0.0092(13) -0.012(2)
F3 0.146(4) 0.166(4) 0.107(3) 0.101(3) 0.009(3) 0.062(4)
O1 0.0415(15) 0.0347(15) 0.066(2) 0.0057(14) 0.0160(14) 0.0126(12)
O2 0.0470(15) 0.0421(15) 0.0416(16) 0.0114(13) 0.0153(13) 0.0229(13)
O3 0.0456(16) 0.0493(17) 0.0334(15) 0.0055(13) 0.0010(12) -0.0089(13)
C8 0.048(3) 0.114(5) 0.039(3) 0.028(3) -0.001(2) 0.011(3)
S2 0.0275(7) 0.0582(9) 0.0327(7) 0.0104(6) 0.0061(5) 0.0056(6)
F4 0.110(4) 0.113(4) 0.052(3) 0.029(3) -0.003(3) 0.081(4)
F5 0.040(2) 0.053(3) 0.107(5) 0.035(4) 0.000(2) 0.0065(19)
F6 0.085(4) 0.077(3) 0.079(4) -0.019(3) 0.006(3) 0.029(3)
O4 0.052(4) 0.085(5) 0.047(4) 0.014(3) 0.025(3) 0.032(3)
O5 0.024(2) 0.077(4) 0.049(3) 0.004(3) 0.0067(18) 0.011(2)
O6 0.054(3) 0.115(6) 0.037(3) 0.037(4) 0.002(3) -0.002(3)
C9A 0.0275(7) 0.0582(9) 0.0327(7) 0.0104(6) 0.0061(5) 0.0056(6)

loop_
_atom_type_symbol
_atom_type_description
_atom_type_scat_dispersion_real
_atom_type_scat_dispersion_imag
_atom_type_scat_source
C C 0.0181 0.0091 'International Tables Vol C Tables 4.2.6.8 and 6.1.1.4'
H H 0.0000 0.0000 'International Tables Vol C Tables 4.2.6.8 and 6.1.1.4'
F F 0.0727 0.0534 'International Tables Vol C Tables 4.2.6.8 and 6.1.1.4'
N N 0.0311 0.0180 'International Tables Vol C Tables 4.2.6.8 and 6.1.1.4'
O O 0.0492 0.0322 'International Tables Vol C Tables 4.2.6.8 and 6.1.1.4'
Rh Rh 0.0927 3.6045 'International Tables Vol C Tables 4.2.6.8 and 6.1.1.4'
S S 0.3331 0.5567 'International Tables Vol C Tables 4.2.6.8 and 6.1.1.4'

loop_
_exptl_crystal_face_index_h
_exptl_crystal_face_index_k
_exptl_crystal_face_index_l
_exptl_crystal_face_perp_dist
_exptl_oxdiff_crystal_face_indexfrac_h
_exptl_oxdiff_crystal_face_indexfrac_k
_exptl_oxdiff_crystal_face_indexfrac_l
_exptl_oxdiff_crystal_face_x
_exptl_oxdiff_crystal_face_y
_exptl_oxdiff_crystal_face_z
0 8 -3 0.0738 -0.0000 8.0000 -3.0000 0.0640 1.0456 -0.0040
0 -8 3 0.0578 0.0000 -8.0000 3.0000 -0.0640 -1.0456 0.0040
-6 1 2 0.1085 -6.0000 1.0000 2.0000 1.0117 -0.0046 -0.1012
6 -1 -2 0.1085 6.0000 -1.0000 -2.0000 -1.0117 0.0046 0.1012
0 0 -14 0.0121 -0.0000 0.0000 -14.0000 0.0198 -0.0018 0.9821
0 0 14 0.0051 0.0000 -0.0000 14.0000 -0.0198 0.0018 -0.9821

loop_
_geom_angle_atom_site_label_1
_geom_angle_atom_site_label_2
_geom_angle_atom_site_label_3
_geom_angle
N1 Rh1 N11 89.23(11)
N1 Rh1 N32 98.41(12)
N1 Rh1 N33 101.18(12)
N11 Rh1 N32 91.85(11)
N11 Rh1 N33 89.17(11)
N21 Rh1 N1 88.54(11)
N21 Rh1 N11 177.63(12)
N21 Rh1 N32 89.28(12)
N21 Rh1 N33 90.47(12)
N31 Rh1 N1 178.02(11)
N31 Rh1 N11 89.36(11)
N31 Rh1 N21 92.89(11)
N31 Rh1 N32 80.25(12)
N31 Rh1 N33 80.19(12)
N32 Rh1 N33 160.39(11)
C1 N1 Rh1 120.2(2)
C1 N1 C31 119.4(3)
C31 N1 Rh1 120.5(2)
N12 N11 Rh1 123.3(2)
C11 N11 Rh1 129.1(2)
C11 N11 N12 107.0(3)
N11 N12 C2 124.1(3)
N11 N12 C13 108.9(3)
C13 N12 C2 126.9(3)
N22 N21 Rh1 124.0(2)
C21 N21 Rh1 129.2(3)
C21 N21 N22 106.8(3)
N21 N22 C32 124.2(3)
C23 N22 N21 109.1(3)
C23 N22 C32 126.7(3)
C41 N31 Rh1 118.6(2)
C41 N31 C45 122.9(3)
C45 N31 Rh1 118.0(2)
C51 N32 Rh1 112.8(2)
C55 N32 Rh1 127.4(3)
C55 N32 C51 119.7(3)
C61 N33 Rh1 112.2(2)
C65 N33 Rh1 128.5(2)
C65 N33 C61 119.2(3)
N1 C1 C2 123.1(3)
N1 C1 C6 121.4(3)
C2 C1 C6 115.4(3)
C1 C2 N12 122.1(3)
C3 C2 N12 116.3(3)
C3 C2 C1 121.4(3)
C2 C3 H3 119.1
C4 C3 C2 121.7(3)
C4 C3 H3 119.1
C3 C4 C5 117.2(3)
C3 C4 C7 121.6(3)
C5 C4 C7 121.2(3)
C4 C5 H5 119.3
C6 C5 C4 121.4(3)
C6 C5 H5 119.3
C1 C6 H6 118.6
C5 C6 C1 122.8(3)
C5 C6 H6 118.6
C4 C7 H7a 109.5
C4 C7 H7b 109.5
C4 C7 H7c 109.5
H7a C7 H7b 109.5
H7a C7 H7c 109.5
H7b C7 H7c 109.5
N11 C11 H11 125.0
N11 C11 C12 109.9(3)
C12 C11 H11 125.0
C11 C12 H12 127.0
C13 C12 C11 105.9(3)
C13 C12 H12 127.0
N12 C13 H13 125.9
C12 C13 N12 108.3(3)
C12 C13 H13 125.9
N21 C21 H21 125.0
N21 C21 C22 110.0(3)
C22 C21 H21 125.0
C21 C22 H22 126.9
C23 C22 C21 106.2(3)
C23 C22 H22 126.9
N22 C23 C22 107.9(3)
N22 C23 H23 126.0
C22 C23 H23 126.0
N1 C31 C32 122.8(3)
N1 C31 C36 120.9(3)
C32 C31 C36 116.2(3)
C31 C32 N22 122.5(3)
C33 C32 N22 116.4(3)
C33 C32 C31 121.1(3)
C32 C33 H33 119.2
C34 C33 C32 121.7(3)
C34 C33 H33 119.2
C33 C34 C35 117.4(3)
C33 C34 C37 121.5(3)
C35 C34 C37 121.1(4)
C34 C35 H35 119.3
C36 C35 C34 121.3(3)
C36 C35 H35 119.3
C31 C36 H36 118.9
C35 C36 C31 122.3(3)
C35 C36 H36 118.9
C34 C37 H37a 109.5
C34 C37 H37b 109.5
C34 C37 H37c 109.5
H37a C37 H37b 109.5
H37a C37 H37c 109.5
H37b C37 H37c 109.5
N31 C41 C42 119.6(3)
N31 C41 C61 113.3(3)
C42 C41 C61 127.1(3)
C41 C42 H42 120.2
C41 C42 C43 119.6(3)
C43 C42 H42 120.2
C42 C43 C71 120.5(3)
C44 C43 C42 118.2(3)
C44 C43 C71 121.3(3)
C43 C44 H44 120.0
C45 C44 C43 119.9(3)
C45 C44 H44 120.0
N31 C45 C44 119.6(3)
N31 C45 C51 112.7(3)
C44 C45 C51 127.6(3)
N32 C51 C45 115.6(3)
N32 C51 C52 120.8(3)
C52 C51 C45 123.5(3)
C51 C52 H52 120.5
C53 C52 C51 119.1(4)
C53 C52 H52 120.5
C52 C53 H53 120.2
C54 C53 C52 119.6(4)
C54 C53 H53 120.2
C53 C54 H54 120.3
C53 C54 C55 119.4(3)
C55 C54 H54 120.3
N32 C55 C54 121.4(3)
N32 C55 H55 119.3
C54 C55 H55 119.3
N33 C61 C41 115.7(3)
N33 C61 C62 120.6(3)
C62 C61 C41 123.6(3)
C61 C62 H62 120.1
C61 C62 C63 119.8(3)
C63 C62 H62 120.1
C62 C63 H63 120.5
C64 C63 C62 119.0(3)
C64 C63 H63 120.5
C63 C64 H64 120.2
C63 C64 C65 119.6(3)
C65 C64 H64 120.2
N33 C65 C64 121.7(3)
N33 C65 H65 119.2
C64 C65 H65 119.2
C72 C71 C43 121.6(3)
C72 C71 C76 118.1(3)
C76 C71 C43 120.3(3)
C71 C72 H72 119.7
C73 C72 C71 120.5(4)
C73 C72 H72 119.7
C72 C73 H73 119.2
C72 C73 C74 121.7(4)
C74 C73 H73 119.2
C73 C74 C77 121.4(4)
C75 C74 C73 117.6(4)
C75 C74 C77 121.0(4)
C74 C75 H75 119.2
C76 C75 C74 121.6(4)
C76 C75 H75 119.2
C71 C76 H76 119.8
C75 C76 C71 120.5(4)
C75 C76 H76 119.8
C74 C77 H77a 109.5
C74 C77 H77b 109.5
C74 C77 H77c 109.5
H77a C77 H77b 109.5
H77a C77 H77c 109.5
H77b C77 H77c 109.5
O1 S1 O2 113.74(17)
O1 S1 O3 115.48(18)
O1 S1 C8 102.5(3)
O2 S1 C8 104.3(2)
O3 S1 O2 115.34(18)
O3 S1 C8 103.1(2)
F1 C8 S1 111.3(4)
F1 C8 F3 107.2(5)
F2 C8 S1 111.8(4)
F2 C8 F1 108.1(5)
F2 C8 F3 107.8(5)
F3 C8 S1 110.5(4)
O4 S2 O5 117.3(5)
O4 S2 O6 115.2(6)
O4 S2 C9B 104.1(6)
O5 S2 O6 114.1(3)
O5 S2 C9B 96.6(4)
O6 S2 C9B 106.5(5)
F4 C9B S2 122.0(6)
F4 C9B F5 102.2(6)
F4 C9B F6 104.0(6)
F5 C9B S2 117.5(5)
F6 C9B S2 116.3(6)
F6 C9B F5 89.3(6)
O4A S2A O5A 116.9(11)
O4A S2A O6A 113.5(10)
O4A S2A C9A 107.5(10)
O5A S2A O6A 115.3(10)
O5A S2A C9A 96.5(8)
O6A S2A C9A 104.3(9)
F4A C9A S2A 120.1(13)
F4A C9A F5A 101.4(12)
F4A C9A F6A 101.1(13)
F5A C9A S2A 122.9(10)
F5A C9A F6A 90.1(9)
F6A C9A S2A 115.5(11)
C5S O7 C8S 128.7(14)
O7 C5S H5Sa 112.9
O7 C5S H5Sb 112.9
H5Sa C5S H5Sb 110.3
C6S C5S O7 94.2(16)
C6S C5S H5Sa 112.9
C6S C5S H5Sb 112.9
C5S C6S H6Sa 111.3
C5S C6S H6Sb 111.3
C5S C6S C7S 102(2)
H6Sa C6S H6Sb 109.2
C7S C6S H6Sa 111.3
C7S C6S H6Sb 111.3
C6S C7S H7Sa 108.9
C6S C7S H7Sb 108.9
H7Sa C7S H7Sb 107.7
C8S C7S C6S 113(2)
C8S C7S H7Sa 108.9
C8S C7S H7Sb 108.9
O7 C8S H8Sa 114.2
O7 C8S H8Sb 114.2
C7S C8S O7 86.6(17)
C7S C8S H8Sa 114.2
C7S C8S H8Sb 114.2
H8Sa C8S H8Sb 111.4
C3S O7B C1S 114.7(10)
O7B C1S H1Sa 108.5
O7B C1S H1Sb 108.5
H1Sa C1S H1Sb 107.5
C2S C1S O7B 114.9(9)
C2S C1S H1Sa 108.5
C2S C1S H1Sb 108.5
O7B C3S H3Sa 109.8
O7B C3S H3Sb 109.8
O7B C3S C4S 109.4(11)
H3Sa C3S H3Sb 108.2
C4S C3S H3Sa 109.8
C4S C3S H3Sb 109.8

loop_
_geom_bond_atom_site_label_1
_geom_bond_atom_site_label_2
_geom_bond_distance
Rh1 N1 2.014(3)
Rh1 N11 2.024(3)
Rh1 N21 2.008(3)
Rh1 N31 1.969(3)
Rh1 N32 2.060(3)
Rh1 N33 2.069(3)
N1 C1 1.387(4)
N1 C31 1.395(4)
N11 N12 1.363(4)
N11 C11 1.335(4)
N12 C2 1.427(4)
N12 C13 1.364(4)
N21 N22 1.366(4)
N21 C21 1.331(5)
N22 C23 1.359(4)
N22 C32 1.428(5)
N31 C41 1.335(4)
N31 C45 1.349(5)
N32 C51 1.365(5)
N32 C55 1.342(5)
N33 C61 1.377(4)
N33 C65 1.336(4)
C2 C1 1.408(5)
C2 C3 1.400(5)
C3 H3 0.9500
C3 C4 1.385(5)
C4 C5 1.396(5)
C4 C7 1.506(5)
C5 H5 0.9500
C5 C6 1.371(5)
C6 C1 1.411(5)
C6 H6 0.9500
C7 H7a 0.9800
C7 H7b 0.9800
C7 H7c 0.9800
C11 H11 0.9500
C11 C12 1.391(5)
C12 H12 0.9500
C12 C13 1.359(5)
C13 H13 0.9500
C21 H21 0.9500
C21 C22 1.385(5)
C22 H22 0.9500
C22 C23 1.361(6)
C23 H23 0.9500
C32 C31 1.404(5)
C32 C33 1.403(5)
C33 H33 0.9500
C33 C34 1.378(5)
C34 C35 1.406(5)
C34 C37 1.500(5)
C35 H35 0.9500
C35 C36 1.367(5)
C36 C31 1.411(5)
C36 H36 0.9500
C37 H37a 0.9800
C37 H37b 0.9800
C37 H37c 0.9800
C41 C42 1.385(5)
C41 C61 1.478(5)
C42 H42 0.9500
C42 C43 1.409(5)
C43 C44 1.401(5)
C43 C71 1.476(5)
C44 H44 0.9500
C44 C45 1.374(5)
C45 C51 1.484(5)
C51 C52 1.392(5)
C52 H52 0.9500
C52 C53 1.385(5)
C53 H53 0.9500
C53 C54 1.377(5)
C54 H54 0.9500
C54 C55 1.389(5)
C55 H55 0.9500
C61 C62 1.380(5)
C62 H62 0.9500
C62 C63 1.385(5)
C63 H63 0.9500
C63 C64 1.375(5)
C64 H64 0.9500
C64 C65 1.389(5)
C65 H65 0.9500
C71 C72 1.399(5)
C71 C76 1.401(5)
C72 H72 0.9500
C73 C72 1.383(5)
C73 H73 0.9500
C74 C73 1.393(6)
C74 C77 1.497(5)
C75 C74 1.389(6)
C75 H75 0.9500
C76 C75 1.387(5)
C76 H76 0.9500
C77 H77a 0.9800
C77 H77b 0.9800
C77 H77c 0.9800
S1 O1 1.429(3)
S1 O2 1.444(3)
S1 O3 1.434(3)
S1 C8 1.814(5)
F1 C8 1.326(6)
F2 C8 1.317(6)
F3 C8 1.328(8)
S2 O4 1.395(6)
S2 O5 1.447(4)
S2 O6 1.448(5)
S2 C9B 1.594(8)
F4 C9B 1.348(9)
F5 C9B 1.515(9)
F6 C9B 1.487(9)
S2A O4A 1.373(10)
S2A O5A 1.441(9)
S2A O6A 1.461(10)
S2A C9A 1.599(10)
F4A C9A 1.359(13)
F5A C9A 1.517(12)
F6A C9A 1.518(13)
C5S O7 1.423(19)
C5S H5Sa 0.9900
C5S H5Sb 0.9900
C6S C5S 1.27(2)
C6S H6Sa 0.9900
C6S H6Sb 0.9900
C6S C7S 1.61(3)
C7S H7Sa 0.9900
C7S H7Sb 0.9900
C7S C8S 1.34(3)
C8S O7 1.43(2)
C8S H8Sa 0.9900
C8S H8Sb 0.9900
O7B C1S 1.534(14)
O7B C3S 1.437(16)
C1S H1Sa 0.9900
C1S H1Sb 0.9900
C1S C2S 1.416(15)
C2S H2Sa 0.9800
C2S H2Sb 0.9800
C2S H2Sc 0.9800
C3S H3Sa 0.9900
C3S H3Sb 0.9900
C3S C4S 1.556(15)
C4S H4Sa 0.9800
C4S H4Sb 0.9800
C4S H4Sc 0.9800

loop_
_geom_torsion_atom_site_label_1
_geom_torsion_atom_site_label_2
_geom_torsion_atom_site_label_3
_geom_torsion_atom_site_label_4
_geom_torsion
Rh1 N1 C1 C2 -34.0(4)
Rh1 N1 C1 C6 142.7(3)
Rh1 N1 C31 C32 -33.2(4)
Rh1 N1 C31 C36 143.4(3)
Rh1 N11 N12 C2 -11.0(4)
Rh1 N11 N12 C13 171.6(2)
Rh1 N11 C11 C12 -171.1(3)
Rh1 N21 N22 C23 177.7(3)
Rh1 N21 N22 C32 -3.3(5)
Rh1 N21 C21 C22 -177.8(3)
Rh1 N31 C41 C42 -174.8(2)
Rh1 N31 C41 C61 2.6(3)
Rh1 N31 C45 C44 173.0(2)
Rh1 N31 C45 C51 -7.7(3)
Rh1 N32 C51 C45 1.4(3)
Rh1 N32 C51 C52 178.7(2)
Rh1 N32 C55 C54 -178.2(2)
Rh1 N33 C61 C41 1.4(3)
Rh1 N33 C61 C62 178.0(2)
Rh1 N33 C65 C64 -178.3(2)
N1 Rh1 N11 N12 -19.9(3)
N1 Rh1 N11 C11 149.2(3)
N1 Rh1 N21 N22 -25.0(3)
N1 Rh1 N21 C21 152.3(4)
N1 Rh1 N31 C41 132(3)
N1 Rh1 N31 C45 -41(3)
N1 Rh1 N32 C51 174.3(2)
N1 Rh1 N32 C55 -8.7(3)
N1 Rh1 N33 C61 -178.6(2)
N1 Rh1 N33 C65 -0.2(3)
N11 Rh1 N1 C1 40.9(3)
N11 Rh1 N1 C31 -137.2(3)
N11 Rh1 N21 N22 -5(3)
N11 Rh1 N21 C21 172(3)
N11 Rh1 N31 C41 87.8(2)
N11 Rh1 N31 C45 -85.3(2)
N11 Rh1 N32 C51 84.8(2)
N11 Rh1 N32 C55 -98.2(3)
N11 Rh1 N33 C61 -89.5(2)
N11 Rh1 N33 C65 88.8(3)
N11 N12 C2 C1 32.6(5)
N11 N12 C2 C3 -151.8(3)
N11 N12 C13 C12 -0.1(4)
N11 C11 C12 C13 0.5(4)
N12 N11 C11 C12 -0.5(4)
N12 C2 C1 N1 -7.6(5)
N12 C2 C1 C6 175.5(3)
N12 C2 C3 C4 -172.6(3)
N21 Rh1 N1 C1 -139.9(3)
N21 Rh1 N1 C31 42.0(3)
N21 Rh1 N11 N12 -40(3)
N21 Rh1 N11 C11 129(3)
N21 Rh1 N31 C41 -91.5(2)
N21 Rh1 N31 C45 95.5(2)
N21 Rh1 N32 C51 -97.2(2)
N21 Rh1 N32 C55 79.7(3)
N21 Rh1 N33 C61 92.8(2)
N21 Rh1 N33 C65 -88.8(3)
N21 N22 C23 C22 0.2(5)
N21 N22 C32 C31 27.7(5)
N21 N22 C32 C33 -154.5(3)
N21 C21 C22 C23 0.3(6)
N22 N21 C21 C22 -0.1(5)
N22 C32 C31 N1 -7.4(5)
N22 C32 C31 C36 175.9(3)
N22 C32 C33 C34 -175.0(3)
N31 Rh1 N1 C1 -4(4)
N31 Rh1 N1 C31 178(100)
N31 Rh1 N11 N12 158.7(3)
N31 Rh1 N11 C11 -32.1(3)
N31 Rh1 N21 N22 156.4(3)
N31 Rh1 N21 C21 -26.3(4)
N31 Rh1 N32 C51 -4.2(2)
N31 Rh1 N32 C55 172.8(3)
N31 Rh1 N33 C61 0.0(2)
N31 Rh1 N33 C65 178.3(3)
N31 C41 C42 C43 2.1(5)
N31 C41 C61 N33 -2.6(4)
N31 C41 C61 C62 -179.1(3)
N31 C45 C51 N32 3.8(4)
N31 C45 C51 C52 -173.3(3)
N32 Rh1 N1 C1 -50.9(3)
N32 Rh1 N1 C31 131.1(3)
N32 Rh1 N11 N12 78.5(3)
N32 Rh1 N11 C11 -112.4(3)
N32 Rh1 N21 N22 -123.4(3)
N32 Rh1 N21 C21 53.8(4)
N32 Rh1 N31 C41 179.8(2)
N32 Rh1 N31 C45 6.7(2)
N32 Rh1 N33 C61 3.7(4)
N32 Rh1 N33 C65 -178.0(3)
N32 C51 C52 C53 -0.2(5)
N33 Rh1 N1 C1 129.9(3)
N33 Rh1 N1 C31 -48.2(3)
N33 Rh1 N11 N12 -121.1(3)
N33 Rh1 N11 C11 48.1(3)
N33 Rh1 N21 N22 76.2(3)
N33 Rh1 N21 C21 -106.5(4)
N33 Rh1 N31 C41 -1.5(2)
N33 Rh1 N31 C45 -174.5(2)
N33 Rh1 N32 C51 -7.9(4)
N33 Rh1 N32 C55 169.1(3)
N33 C61 C62 C63 0.8(5)
C1 N1 C31 C32 148.8(3)
C1 N1 C31 C36 -34.7(5)
C1 C2 C3 C4 3.0(5)
C2 N12 C13 C12 -177.4(3)
C2 C3 C4 C5 -3.7(5)
C2 C3 C4 C7 175.9(3)
C3 C2 C1 N1 177.0(3)
C3 C2 C1 C6 0.1(5)
C3 C4 C5 C6 1.3(5)
C4 C5 C6 C1 1.9(6)
C5 C6 C1 N1 -179.5(3)
C5 C6 C1 C2 -2.5(5)
C7 C4 C5 C6 -178.3(4)
C11 N11 N12 C2 177.8(3)
C11 N11 N12 C13 0.4(4)
C11 C12 C13 N12 -0.2(4)
C13 N12 C2 C1 -150.5(4)
C13 N12 C2 C3 25.1(5)
C21 N21 N22 C23 0.0(5)
C21 N21 N22 C32 178.9(4)
C21 C22 C23 N22 -0.3(6)
C23 N22 C32 C31 -153.6(4)
C23 N22 C32 C33 24.2(6)
C31 N1 C1 C2 144.1(3)
C31 N1 C1 C6 -39.2(5)
C31 C32 C33 C34 2.8(5)
C32 N22 C23 C22 -178.7(4)
C32 C33 C34 C35 -1.4(5)
C32 C33 C34 C37 -178.9(3)
C33 C32 C31 N1 174.9(3)
C33 C32 C31 C36 -1.8(5)
C33 C34 C35 C36 -0.8(5)
C34 C35 C36 C31 1.8(5)
C35 C36 C31 N1 -177.2(3)
C35 C36 C31 C32 -0.5(5)
C37 C34 C35 C36 176.6(3)
C41 N31 C45 C44 0.3(5)
C41 N31 C45 C51 179.6(3)
C41 C42 C43 C44 -0.3(5)
C41 C42 C43 C71 -179.4(3)
C41 C61 C62 C63 177.1(3)
C42 C41 C61 N33 174.6(3)
C42 C41 C61 C62 -1.9(5)
C42 C43 C44 C45 -1.5(5)
C42 C43 C71 C72 -23.1(5)
C42 C43 C71 C76 155.3(3)
C43 C44 C45 N31 1.5(5)
C43 C44 C45 C51 -177.6(3)
C43 C71 C72 C73 177.6(3)
C43 C71 C76 C75 -178.1(3)
C44 C43 C71 C72 157.8(3)
C44 C43 C71 C76 -23.7(5)
C44 C45 C51 N32 -177.0(3)
C44 C45 C51 C52 5.9(5)
C45 N31 C41 C42 -2.1(5)
C45 N31 C41 C61 175.3(3)
C45 C51 C52 C53 176.9(3)
C51 N32 C55 C54 -1.4(5)
C51 C52 C53 C54 -1.2(5)
C52 C53 C54 C55 1.2(5)
C53 C54 C55 N32 0.1(5)
C55 N32 C51 C45 -175.8(3)
C55 N32 C51 C52 1.5(4)
C61 N33 C65 C64 0.0(4)
C61 C41 C42 C43 -175.0(3)
C61 C62 C63 C64 -0.5(5)
C62 C63 C64 C65 0.0(5)
C63 C64 C65 N33 0.3(5)
C65 N33 C61 C41 -177.1(3)
C65 N33 C61 C62 -0.5(4)
C71 C43 C44 C45 177.6(3)
C71 C76 C75 C74 0.1(6)
C72 C71 C76 C75 0.4(5)
C74 C73 C72 C71 0.9(5)
C75 C74 C73 C72 -0.4(5)
C76 C71 C72 C73 -0.9(5)
C76 C75 C74 C73 -0.1(5)
C76 C75 C74 C77 179.6(3)
C77 C74 C73 C72 179.9(3)
O1 S1 C8 F1 -60.1(5)
O1 S1 C8 F2 60.9(5)
O1 S1 C8 F3 -179.0(4)
O2 S1 C8 F1 -179.0(4)
O2 S1 C8 F2 -58.0(5)
O2 S1 C8 F3 62.1(4)
O3 S1 C8 F1 60.2(5)
O3 S1 C8 F2 -178.9(4)
O3 S1 C8 F3 -58.7(4)
O4 S2 C9B F4 58.4(8)
O4 S2 C9B F5 -68.9(9)
O4 S2 C9B F6 -172.8(7)
O5 S2 C9B F4 -61.9(7)
O5 S2 C9B F5 170.8(6)
O5 S2 C9B F6 66.8(6)
O6 S2 C9B F4 -179.5(7)
O6 S2 C9B F5 53.2(7)
O6 S2 C9B F6 -50.7(6)
O4A S2A C9A F4A 70.6(16)
O4A S2A C9A F5A -59.8(16)
O4A S2A C9A F6A -167.9(12)
O5A S2A C9A F4A -50.3(18)
O5A S2A C9A F5A 179.3(14)
O5A S2A C9A F6A 71.2(14)
O6A S2A C9A F4A -168.6(17)
O6A S2A C9A F5A 61.0(15)
O6A S2A C9A F6A -47.1(13)
C5S C6S C7S C8S 42(3)
C6S C5S O7 C8S 25(2)
C6S C7S C8S O7 -22(2)
C7S C6S C5S O7 -31.3(19)
C7S C8S O7 C5S 0(2)
C1S O7B C3S C4S 173.8(8)
C3S O7B C1S C2S 61.7(12)
